data_7112039
loop_
_publ_author_name
'Tomoyuki Mochida'
'Eri Nagabuchi'
'Masashi Takahashi'
'Hatsumi Mori'

_publ_section_title
;
 Biferrocenium salts with magnetite-like mixed-valence iron: coexistence
 of Fe3+ and Fe2.5+ in the crystal
;
_journal_name_full Chem.Commun.
_journal_page_first 2481
_journal_paper_doi 10.1039/c3cc49568j
_journal_volume 50
_journal_year 2014
_chemical_formula_moiety '2(C26 H30 Fe2 S2), 3(C8 N4 Ni S4)'
_chemical_formula_sum 'C76 H60 Fe4 N12 Ni3 S16'
_chemical_formula_weight 2053.85
_chemical_name_systematic
;
 ?
;
_space_group_IT_number 2
_symmetry_cell_setting triclinic
_symmetry_space_group_name_Hall '-P 1'
_symmetry_space_group_name_H-M 'P -1'
_atom_sites_solution_hydrogens geom
_atom_sites_solution_primary direct
_atom_sites_solution_secondary difmap
_audit_creation_method SHELXL-97
_cell_angle_alpha 95.436(3)
_cell_angle_beta 92.971(3)
_cell_angle_gamma 103.641(3)
_cell_formula_units_Z 1
_cell_length_a 10.4988(14)
_cell_length_b 12.0318(16)
_cell_length_c 17.227(2)
_cell_measurement_temperature 173
_cell_volume 2099.0(5)
_computing_cell_refinement 'APEX2 (Bruker AXS, 2006)'
_computing_data_collection 'APEX2 (Bruker AXS, 2006)'
_computing_data_reduction 'SAINT (Bruker AXS, 2004)'
_computing_molecular_graphics 'XSHEL (Bruker AXS,2002)'
_computing_publication_material 'XCIF (Bruker AXS, 2001)'
_computing_structure_refinement 'SHELXL-97 (Sheldrick, 1997)'
_computing_structure_solution 'SHELXS-97 (Sheldrick, 1997)'
_diffrn_ambient_temperature 173
_diffrn_detector_area_resol_mean 8.333
_diffrn_measured_fraction_theta_full 0.993
_diffrn_measured_fraction_theta_max 0.993
_diffrn_measurement_device_type 'Bruker APEXII CCD area detector'
_diffrn_measurement_method 'phi and omega scans'
_diffrn_radiation_monochromator 'Bruker Helios multilayer confocal mirror'
_diffrn_radiation_source 'Bruker TXS fine-focus rotating anode'
_diffrn_radiation_type MoK\a
_diffrn_radiation_wavelength 0.71073
_diffrn_reflns_av_R_equivalents 0.0264
_diffrn_reflns_av_unetI/netI 0.0632
_diffrn_reflns_limit_h_max 13
_diffrn_reflns_limit_h_min -10
_diffrn_reflns_limit_k_max 13
_diffrn_reflns_limit_k_min -15
_diffrn_reflns_limit_l_max 21
_diffrn_reflns_limit_l_min -20
_diffrn_reflns_number 13596
_diffrn_reflns_theta_full 26.37
_diffrn_reflns_theta_max 26.37
_diffrn_reflns_theta_min 2.22
_exptl_absorpt_coefficient_mu 1.778
_exptl_absorpt_correction_T_max 0.9323
_exptl_absorpt_correction_T_min 0.6175
_exptl_absorpt_correction_type empirical
_exptl_absorpt_process_details
;
SADABS Sheldrick 1996
;
_exptl_crystal_colour green
_exptl_crystal_density_diffrn 1.625
_exptl_crystal_density_method 'not measured'
_exptl_crystal_description plate
_exptl_crystal_F_000 1044
_exptl_crystal_size_max 0.30
_exptl_crystal_size_mid 0.10
_exptl_crystal_size_min 0.04
_refine_diff_density_max 1.049
_refine_diff_density_min -0.719
_refine_diff_density_rms 0.133
_refine_ls_extinction_method none
_refine_ls_goodness_of_fit_ref 1.020
_refine_ls_hydrogen_treatment constr
_refine_ls_matrix_type full
_refine_ls_number_parameters 506
_refine_ls_number_reflns 8525
_refine_ls_number_restraints 24
_refine_ls_restrained_S_all 1.024
_refine_ls_R_factor_all 0.0827
_refine_ls_R_factor_gt 0.0536
_refine_ls_shift/su_max 0.001
_refine_ls_shift/su_mean 0.000
_refine_ls_structure_factor_coef Fsqd
_refine_ls_weighting_details 'calc w=1/[\s^2^(Fo^2^)+(0.0796P)^2^+0.0000P] where P=(Fo^2^+2Fc^2^)/3'
_refine_ls_weighting_scheme calc
_refine_ls_wR_factor_gt 0.1317
_refine_ls_wR_factor_ref 0.1454
_reflns_number_gt 5921
_reflns_number_total 8525
_reflns_threshold_expression >2sigma(I)
_cod_data_source_file c3cc49568j.txt
_cod_data_source_block 1
_cod_database_code 7112039

loop_
_symmetry_equiv_pos_as_xyz
'x, y, z'
'-x, -y, -z'

loop_
_atom_site_label
_atom_site_type_symbol
_atom_site_fract_x
_atom_site_fract_y
_atom_site_fract_z
_atom_site_U_iso_or_equiv
_atom_site_adp_type
_atom_site_occupancy
_atom_site_symmetry_multiplicity
_atom_site_calc_flag
_atom_site_refinement_flags
C1 C 0.9314(4) -0.0075(3) 0.4846(2) 0.0330(9) Uani 1 1 d .
C2 C 0.8905(4) -0.0040(4) 0.4052(2) 0.0385(10) Uani 1 1 d .
H2 H 0.9483 0.0047 0.3608 0.046 Uiso 1 1 calc R
C3 C 0.7530(5) -0.0162(4) 0.4003(3) 0.0480(12) Uani 1 1 d .
H3 H 0.6965 -0.0183 0.3514 0.058 Uiso 1 1 calc R
C4 C 0.7087(5) -0.0248(4) 0.4763(3) 0.0461(11) Uani 1 1 d .
H4 H 0.6155 -0.0365 0.4902 0.055 Uiso 1 1 calc R
C5 C 0.8200(4) -0.0195(4) 0.5287(3) 0.0372(10) Uani 1 1 d .
H5 H 0.8190 -0.0260 0.5861 0.045 Uiso 1 1 calc R
C6 C 0.9647(5) 0.2932(4) 0.5295(3) 0.0513(13) Uani 1 1 d .
C7 C 0.9477(6) 0.2896(4) 0.4464(3) 0.0524(13) Uani 1 1 d .
H7 H 1.0190 0.3021 0.4095 0.063 Uiso 1 1 calc R
C8 C 0.8095(6) 0.2700(5) 0.4265(3) 0.0607(15) Uani 1 1 d .
H8 H 0.7674 0.2681 0.3729 0.073 Uiso 1 1 calc R
C9 C 0.7425(6) 0.2561(5) 0.4953(3) 0.0594(15) Uani 1 1 d .
H9 H 0.6455 0.2437 0.4989 0.071 Uiso 1 1 calc R
C10 C 0.8379(5) 0.2675(4) 0.5587(3) 0.0497(12) Uani 1 1 d .
H10 H 0.8194 0.2617 0.6148 0.060 Uiso 1 1 calc R
C11 C 1.2401(6) 0.3401(5) 0.5246(3) 0.0648(15) Uani 1 1 d U
H11 H 1.2221 0.2797 0.4787 0.078 Uiso 1 1 calc R
C12 C 1.3661(6) 0.3335(5) 0.5726(4) 0.0805(18) Uani 1 1 d U
H12A H 1.4393 0.3417 0.5388 0.121 Uiso 1 1 calc R
H12B H 1.3519 0.2591 0.5937 0.121 Uiso 1 1 calc R
H12C H 1.3871 0.3956 0.6158 0.121 Uiso 1 1 calc R
C13 C 1.2566(8) 0.4571(5) 0.4956(4) 0.094(2) Uani 1 1 d U
H13A H 1.2822 0.5171 0.5400 0.140 Uiso 1 1 calc R
H13B H 1.1733 0.4624 0.4696 0.140 Uiso 1 1 calc R
H13C H 1.3249 0.4677 0.4585 0.140 Uiso 1 1 calc R
C14 C 0.0694(4) 0.5167(3) 0.9941(2) 0.0348(9) Uani 1 1 d .
C15 C 0.1432(4) 0.6295(4) 0.9836(3) 0.0399(10) Uani 1 1 d .
H15 H 0.1092 0.7007 0.9867 0.048 Uiso 1 1 calc R
C16 C 0.2734(4) 0.6235(4) 0.9682(3) 0.0431(11) Uani 1 1 d .
H16 H 0.3473 0.6896 0.9597 0.052 Uiso 1 1 calc R
C17 C 0.2800(4) 0.5080(4) 0.9682(3) 0.0458(11) Uani 1 1 d .
H17 H 0.3598 0.4781 0.9594 0.055 Uiso 1 1 calc R
C18 C 0.1554(4) 0.4410(4) 0.9829(3) 0.0421(11) Uani 1 1 d .
H18 H 0.1320 0.3561 0.9862 0.051 Uiso 1 1 calc R
C19 C -0.0029(5) 0.4511(4) 0.7915(3) 0.0482(12) Uani 1 1 d .
C20 C 0.0507(5) 0.5717(5) 0.7899(3) 0.0542(13) Uani 1 1 d .
H20 H 0.0010 0.6332 0.7916 0.065 Uiso 1 1 calc R
C21 C 0.1897(5) 0.5862(5) 0.7809(3) 0.0571(14) Uani 1 1 d .
H21 H 0.2539 0.6605 0.7755 0.069 Uiso 1 1 calc R
C22 C 0.2184(5) 0.4792(5) 0.7798(3) 0.0544(13) Uani 1 1 d .
H22 H 0.3072 0.4637 0.7743 0.065 Uiso 1 1 calc R
C23 C 0.1026(5) 0.3968(4) 0.7873(3) 0.0476(12) Uani 1 1 d .
H23 H 0.0953 0.3127 0.7889 0.057 Uiso 1 1 calc R
C24 C -0.2580(6) 0.4815(6) 0.7951(4) 0.0745(16) Uani 1 1 d U
H24 H -0.2141 0.5527 0.8302 0.089 Uiso 1 1 calc R
C25 C -0.3936(6) 0.4290(6) 0.8230(4) 0.097(2) Uani 1 1 d U
H25A H -0.4463 0.4864 0.8248 0.145 Uiso 1 1 calc R
H25B H -0.3827 0.4054 0.8754 0.145 Uiso 1 1 calc R
H25C H -0.4384 0.3618 0.7867 0.145 Uiso 1 1 calc R
C26 C -0.2720(7) 0.5106(6) 0.7111(4) 0.095(2) Uani 1 1 d U
H26A H -0.3203 0.4417 0.6775 0.143 Uiso 1 1 calc R
H26B H -0.1845 0.5377 0.6925 0.143 Uiso 1 1 calc R
H26C H -0.3200 0.5710 0.7095 0.143 Uiso 1 1 calc R
C27 C 0.6941(4) 0.9986(4) 1.0997(2) 0.0336(9) Uani 1 1 d .
C28 C 0.6695(4) 0.8813(4) 1.0962(3) 0.0372(10) Uani 1 1 d .
C29 C 0.5880(4) 0.9661(6) 0.7559(3) 0.0601(16) Uani 1 1 d .
C30 C 0.5663(5) 0.8496(7) 0.7523(3) 0.0662(18) Uani 1 1 d .
C31 C 0.7315(4) 1.0696(4) 1.1728(3) 0.0388(10) Uani 1 1 d .
C32 C 0.6832(4) 0.8253(4) 1.1651(3) 0.0454(11) Uani 1 1 d .
C33 C 0.5792(5) 1.0238(7) 0.6889(3) 0.078(2) Uani 1 1 d .
C34 C 0.5370(6) 0.7778(8) 0.6785(4) 0.098(3) Uani 1 1 d .
C35 C 0.9491(4) 1.0351(3) 0.8307(2) 0.0279(9) Uani 1 1 d .
C36 C 0.9312(4) 0.9187(3) 0.8278(2) 0.0280(9) Uani 1 1 d .
C37 C 0.9295(4) 1.0886(3) 0.7615(2) 0.0307(9) Uani 1 1 d .
C38 C 0.8974(4) 0.8464(4) 0.7549(2) 0.0337(9) Uani 1 1 d .
Fe1 Fe 0.84192(6) 0.13101(6) 0.47614(3) 0.03793(18) Uani 1 1 d .
Fe2 Fe 0.14303(6) 0.52040(5) 0.88335(4) 0.03696(18) Uani 1 1 d .
N1 N 0.7594(4) 1.1244(4) 1.2308(2) 0.0518(10) Uani 1 1 d .
N2 N 0.6954(5) 0.7835(4) 1.2211(3) 0.0657(13) Uani 1 1 d .
N3 N 0.5737(5) 1.0755(6) 0.6344(3) 0.096(2) Uani 1 1 d .
N4 N 0.5146(6) 0.7229(7) 0.6197(4) 0.138(3) Uani 1 1 d .
N5 N 0.9126(4) 1.1302(3) 0.7064(2) 0.0412(9) Uani 1 1 d .
N6 N 0.8719(4) 0.7933(4) 0.6952(2) 0.0493(10) Uani 1 1 d .
Ni1 Ni 0.62473(5) 0.92236(5) 0.92628(3) 0.03795(17) Uani 1 1 d .
Ni2 Ni 1.0000 1.0000 1.0000 0.02442(17) Uani 1 2 d S
S1 S 1.10818(15) 0.30928(13) 0.58898(8) 0.0645(4) Uani 1 1 d .
S2 S -0.16382(13) 0.37515(13) 0.80136(9) 0.0634(4) Uani 1 1 d .
S3 S 0.68117(10) 1.06347(10) 1.01636(6) 0.0358(3) Uani 1 1 d .
S4 S 0.62631(11) 0.79824(10) 1.00827(7) 0.0431(3) Uani 1 1 d .
S5 S 0.62316(11) 1.04808(12) 0.84582(7) 0.0494(3) Uani 1 1 d .
S6 S 0.57411(13) 0.78194(14) 0.83469(8) 0.0609(4) Uani 1 1 d .
S7 S 0.99423(9) 1.12095(8) 0.91710(6) 0.0289(2) Uani 1 1 d .
S8 S 0.94909(10) 0.85557(8) 0.91136(6) 0.0307(2) Uani 1 1 d .

loop_
_atom_site_aniso_label
_atom_site_aniso_U_11
_atom_site_aniso_U_22
_atom_site_aniso_U_33
_atom_site_aniso_U_23
_atom_site_aniso_U_13
_atom_site_aniso_U_12
C1 0.036(2) 0.035(2) 0.031(2) 0.0002(17) 0.0010(18) 0.0166(18)
C2 0.042(2) 0.050(3) 0.030(2) 0.0005(19) 0.0023(19) 0.025(2)
C3 0.042(3) 0.068(3) 0.038(3) -0.001(2) -0.005(2) 0.025(2)
C4 0.036(2) 0.059(3) 0.044(3) 0.006(2) 0.000(2) 0.016(2)
C5 0.037(2) 0.041(3) 0.037(2) 0.0080(19) 0.0012(19) 0.0144(19)
C6 0.078(4) 0.041(3) 0.045(3) 0.008(2) 0.017(3) 0.029(2)
C7 0.079(4) 0.047(3) 0.042(3) 0.015(2) 0.020(3) 0.031(3)
C8 0.100(5) 0.063(4) 0.038(3) 0.019(2) 0.013(3) 0.050(3)
C9 0.082(4) 0.064(4) 0.052(3) 0.014(3) 0.011(3) 0.054(3)
C10 0.077(4) 0.051(3) 0.036(3) 0.006(2) 0.011(2) 0.042(3)
C11 0.088(4) 0.041(3) 0.060(3) 0.003(2) 0.017(3) 0.003(3)
C12 0.081(4) 0.065(4) 0.086(4) -0.001(3) 0.003(3) 0.002(3)
C13 0.118(5) 0.057(4) 0.099(5) 0.017(3) 0.020(4) 0.000(4)
C14 0.034(2) 0.031(2) 0.039(2) 0.0015(18) 0.0034(19) 0.0067(17)
C15 0.040(3) 0.030(2) 0.047(3) -0.0010(19) 0.006(2) 0.0046(19)
C16 0.033(2) 0.035(3) 0.056(3) 0.002(2) 0.002(2) -0.0011(19)
C17 0.033(2) 0.046(3) 0.057(3) 0.005(2) 0.003(2) 0.009(2)
C18 0.042(3) 0.034(2) 0.049(3) 0.005(2) 0.001(2) 0.006(2)
C19 0.048(3) 0.054(3) 0.042(3) 0.007(2) 0.002(2) 0.009(2)
C20 0.064(3) 0.058(3) 0.046(3) 0.012(2) 0.001(2) 0.025(3)
C21 0.062(3) 0.056(3) 0.052(3) 0.015(3) 0.009(3) 0.008(3)
C22 0.050(3) 0.063(4) 0.052(3) 0.003(3) 0.016(2) 0.015(3)
C23 0.051(3) 0.046(3) 0.045(3) -0.002(2) 0.005(2) 0.013(2)
C24 0.061(3) 0.078(4) 0.088(4) -0.004(3) -0.005(3) 0.031(3)
C25 0.055(4) 0.112(5) 0.113(5) -0.007(4) -0.002(4) 0.011(3)
C26 0.094(5) 0.089(5) 0.104(5) 0.022(4) -0.019(4) 0.026(4)
C27 0.021(2) 0.044(3) 0.039(2) 0.0097(19) 0.0061(17) 0.0111(17)
C28 0.022(2) 0.042(3) 0.051(3) 0.010(2) 0.0055(18) 0.0103(18)
C29 0.026(2) 0.126(6) 0.032(3) 0.007(3) 0.003(2) 0.027(3)
C30 0.031(3) 0.127(6) 0.039(3) -0.012(3) -0.002(2) 0.026(3)
C31 0.034(2) 0.044(3) 0.042(3) 0.016(2) 0.005(2) 0.0125(19)
C32 0.038(3) 0.040(3) 0.061(3) 0.013(2) 0.010(2) 0.012(2)
C33 0.030(3) 0.168(7) 0.043(3) 0.018(4) 0.005(2) 0.034(3)
C34 0.056(4) 0.177(8) 0.060(4) -0.036(5) -0.018(3) 0.050(4)
C35 0.0233(19) 0.034(2) 0.029(2) 0.0037(17) 0.0035(16) 0.0119(16)
C36 0.026(2) 0.034(2) 0.027(2) 0.0047(16) 0.0055(16) 0.0104(16)
C37 0.032(2) 0.031(2) 0.029(2) 0.0003(18) 0.0037(17) 0.0075(17)
C38 0.034(2) 0.035(2) 0.034(2) 0.0031(19) 0.0061(18) 0.0129(18)
Fe1 0.0449(4) 0.0491(4) 0.0294(3) 0.0076(3) 0.0034(3) 0.0292(3)
Fe2 0.0351(3) 0.0313(3) 0.0445(4) 0.0046(3) 0.0079(3) 0.0068(3)
N1 0.062(3) 0.058(3) 0.035(2) 0.004(2) 0.002(2) 0.016(2)
N2 0.072(3) 0.067(3) 0.067(3) 0.038(3) 0.006(2) 0.022(2)
N3 0.049(3) 0.196(7) 0.054(3) 0.039(4) 0.008(2) 0.039(3)
N4 0.107(5) 0.236(9) 0.070(4) -0.072(5) -0.035(4) 0.086(5)
N5 0.049(2) 0.047(2) 0.031(2) 0.0085(17) 0.0008(17) 0.0185(18)
N6 0.057(3) 0.051(3) 0.036(2) -0.0042(19) 0.0058(19) 0.009(2)
Ni1 0.0227(3) 0.0555(4) 0.0356(3) 0.0020(3) 0.0039(2) 0.0101(2)
Ni2 0.0221(4) 0.0283(4) 0.0241(4) 0.0051(3) 0.0037(3) 0.0073(3)
S1 0.0730(10) 0.0709(10) 0.0415(7) 0.0019(6) 0.0052(7) 0.0031(7)
S2 0.0472(8) 0.0601(9) 0.0801(10) 0.0137(7) -0.0047(7) 0.0070(6)
S3 0.0303(6) 0.0407(6) 0.0380(6) 0.0110(5) 0.0074(4) 0.0080(4)
S4 0.0333(6) 0.0407(7) 0.0536(7) 0.0003(5) 0.0013(5) 0.0079(5)
S5 0.0317(6) 0.0841(10) 0.0364(6) 0.0168(6) 0.0080(5) 0.0168(6)
S6 0.0421(7) 0.0828(10) 0.0532(8) -0.0193(7) -0.0042(6) 0.0179(7)
S7 0.0323(5) 0.0283(5) 0.0267(5) 0.0043(4) 0.0032(4) 0.0081(4)
S8 0.0354(6) 0.0294(5) 0.0287(5) 0.0052(4) 0.0026(4) 0.0097(4)

loop_
_atom_type_symbol
_atom_type_description
_atom_type_scat_dispersion_real
_atom_type_scat_dispersion_imag
_atom_type_scat_source
C C 0.0033 0.0016 'International Tables Vol C Tables 4.2.6.8 and 6.1.1.4'
H H 0.0000 0.0000 'International Tables Vol C Tables 4.2.6.8 and 6.1.1.4'
Fe Fe 0.3463 0.8444 'International Tables Vol C Tables 4.2.6.8 and 6.1.1.4'
N N 0.0061 0.0033 'International Tables Vol C Tables 4.2.6.8 and 6.1.1.4'
Ni Ni 0.3393 1.1124 'International Tables Vol C Tables 4.2.6.8 and 6.1.1.4'
S S 0.1246 0.1234 'International Tables Vol C Tables 4.2.6.8 and 6.1.1.4'

loop_
_geom_angle_atom_site_label_1
_geom_angle_atom_site_label_2
_geom_angle_atom_site_label_3
_geom_angle
_geom_angle_site_symmetry_1
_geom_angle_site_symmetry_3
C5 C1 C2 108.4(4) . .
C5 C1 C1 126.5(5) . 2_756
C2 C1 C1 125.0(5) . 2_756
C5 C1 Fe1 68.8(2) . .
C2 C1 Fe1 70.6(2) . .
C1 C1 Fe1 123.2(4) 2_756 .
C3 C2 C1 107.6(4) . .
C3 C2 Fe1 69.5(3) . .
C1 C2 Fe1 70.2(2) . .
C3 C2 H2 126.2 . .
C1 C2 H2 126.2 . .
Fe1 C2 H2 126.2 . .
C2 C3 C4 108.6(4) . .
C2 C3 Fe1 71.3(3) . .
C4 C3 Fe1 68.8(3) . .
C2 C3 H3 125.7 . .
C4 C3 H3 125.7 . .
Fe1 C3 H3 125.7 . .
C3 C4 C5 107.6(4) . .
C3 C4 Fe1 71.3(3) . .
C5 C4 Fe1 70.3(3) . .
C3 C4 H4 126.2 . .
C5 C4 H4 126.2 . .
Fe1 C4 H4 126.2 . .
C1 C5 C4 107.8(4) . .
C1 C5 Fe1 71.7(2) . .
C4 C5 Fe1 69.3(3) . .
C1 C5 H5 126.1 . .
C4 C5 H5 126.1 . .
Fe1 C5 H5 126.1 . .
C10 C6 C7 108.1(5) . .
C10 C6 S1 122.4(4) . .
C7 C6 S1 129.2(4) . .
C10 C6 Fe1 67.3(3) . .
C7 C6 Fe1 67.9(3) . .
S1 C6 Fe1 125.1(2) . .
C6 C7 C8 106.7(5) . .
C6 C7 Fe1 72.9(3) . .
C8 C7 Fe1 67.6(3) . .
C6 C7 H7 126.6 . .
C8 C7 H7 126.6 . .
Fe1 C7 H7 126.6 . .
C9 C8 C7 108.9(5) . .
C9 C8 Fe1 69.7(3) . .
C7 C8 Fe1 71.8(3) . .
C9 C8 H8 125.5 . .
C7 C8 H8 125.5 . .
Fe1 C8 H8 125.5 . .
C8 C9 C10 107.7(5) . .
C8 C9 Fe1 69.7(3) . .
C10 C9 Fe1 71.5(3) . .
C8 C9 H9 126.1 . .
C10 C9 H9 126.1 . .
Fe1 C9 H9 126.1 . .
C9 C10 C6 108.3(4) . .
C9 C10 Fe1 68.2(3) . .
C6 C10 Fe1 73.5(3) . .
C9 C10 H10 125.8 . .
C6 C10 H10 125.8 . .
Fe1 C10 H10 125.8 . .
C13 C11 C12 110.5(5) . .
C13 C11 S1 112.6(5) . .
C12 C11 S1 106.0(4) . .
C13 C11 H11 109.2 . .
C12 C11 H11 109.2 . .
S1 C11 H11 109.2 . .
C11 C12 H12A 109.5 . .
C11 C12 H12B 109.5 . .
H12A C12 H12B 109.5 . .
C11 C12 H12C 109.5 . .
H12A C12 H12C 109.5 . .
H12B C12 H12C 109.5 . .
C11 C13 H13A 109.5 . .
C11 C13 H13B 109.5 . .
H13A C13 H13B 109.5 . .
C11 C13 H13C 109.5 . .
H13A C13 H13C 109.5 . .
H13B C13 H13C 109.5 . .
C15 C14 C18 107.0(4) . .
C15 C14 C14 126.3(5) . 2_567
C18 C14 C14 126.4(5) . 2_567
C15 C14 Fe2 68.9(2) . .
C18 C14 Fe2 68.2(3) . .
C14 C14 Fe2 123.4(4) 2_567 .
C16 C15 C14 108.4(4) . .
C16 C15 Fe2 69.1(2) . .
C14 C15 Fe2 71.0(2) . .
C16 C15 H15 125.8 . .
C14 C15 H15 125.8 . .
Fe2 C15 H15 125.8 . .
C17 C16 C15 107.7(4) . .
C17 C16 Fe2 69.4(2) . .
C15 C16 Fe2 70.5(2) . .
C17 C16 H16 126.1 . .
C15 C16 H16 126.1 . .
Fe2 C16 H16 126.1 . .
C16 C17 C18 108.9(4) . .
C16 C17 Fe2 70.3(3) . .
C18 C17 Fe2 70.4(3) . .
C16 C17 H17 125.5 . .
C18 C17 H17 125.5 . .
Fe2 C17 H17 125.5 . .
C17 C18 C14 107.9(4) . .
C17 C18 Fe2 69.2(3) . .
C14 C18 Fe2 71.4(3) . .
C17 C18 H18 126.0 . .
C14 C18 H18 126.0 . .
Fe2 C18 H18 126.0 . .
C23 C19 C20 107.4(4) . .
C23 C19 S2 122.3(4) . .
C20 C19 S2 130.3(4) . .
C23 C19 Fe2 68.9(3) . .
C20 C19 Fe2 67.9(3) . .
S2 C19 Fe2 126.1(3) . .
C19 C20 C21 106.4(5) . .
C19 C20 Fe2 71.9(3) . .
C21 C20 Fe2 68.7(3) . .
C19 C20 H20 126.8 . .
C21 C20 H20 126.8 . .
Fe2 C20 H20 126.8 . .
C22 C21 C20 108.4(5) . .
C22 C21 Fe2 70.8(3) . .
C20 C21 Fe2 69.9(3) . .
C22 C21 H21 125.8 . .
C20 C21 H21 125.8 . .
Fe2 C21 H21 125.8 . .
C21 C22 C23 108.6(5) . .
C21 C22 Fe2 69.5(3) . .
C23 C22 Fe2 70.9(3) . .
C21 C22 H22 125.7 . .
C23 C22 H22 125.7 . .
Fe2 C22 H22 125.7 . .
C22 C23 C19 109.1(5) . .
C22 C23 Fe2 69.5(3) . .
C19 C23 Fe2 71.6(3) . .
C22 C23 H23 125.4 . .
C19 C23 H23 125.4 . .
Fe2 C23 H23 125.4 . .
C26 C24 C25 110.4(5) . .
C26 C24 S2 110.9(5) . .
C25 C24 S2 106.4(5) . .
C26 C24 H24 109.7 . .
C25 C24 H24 109.7 . .
S2 C24 H24 109.7 . .
C24 C25 H25A 109.5 . .
C24 C25 H25B 109.5 . .
H25A C25 H25B 109.5 . .
C24 C25 H25C 109.5 . .
H25A C25 H25C 109.5 . .
H25B C25 H25C 109.5 . .
C24 C26 H26A 109.5 . .
C24 C26 H26B 109.5 . .
H26A C26 H26B 109.5 . .
C24 C26 H26C 109.5 . .
H26A C26 H26C 109.5 . .
H26B C26 H26C 109.5 . .
C28 C27 C31 120.9(4) . .
C28 C27 S3 120.4(3) . .
C31 C27 S3 118.7(3) . .
C27 C28 C32 121.3(4) . .
C27 C28 S4 120.2(3) . .
C32 C28 S4 118.5(3) . .
C30 C29 C33 122.7(6) . .
C30 C29 S5 119.4(4) . .
C33 C29 S5 117.9(6) . .
C29 C30 C34 121.3(6) . .
C29 C30 S6 121.7(4) . .
C34 C30 S6 117.1(6) . .
N1 C31 C27 178.9(5) . .
N2 C32 C28 178.2(6) . .
N3 C33 C29 177.7(8) . .
N4 C34 C30 178.8(11) . .
C36 C35 C37 121.1(3) . .
C36 C35 S7 120.7(3) . .
C37 C35 S7 118.2(3) . .
C35 C36 C38 120.9(4) . .
C35 C36 S8 120.6(3) . .
C38 C36 S8 118.5(3) . .
N5 C37 C35 179.2(5) . .
N6 C38 C36 176.9(5) . .
C9 Fe1 C8 40.6(2) . .
C9 Fe1 C4 107.3(2) . .
C8 Fe1 C4 126.2(2) . .
C9 Fe1 C5 127.6(2) . .
C8 Fe1 C5 164.3(2) . .
C4 Fe1 C5 40.37(17) . .
C9 Fe1 C10 40.27(19) . .
C8 Fe1 C10 67.4(2) . .
C4 Fe1 C10 120.0(2) . .
C5 Fe1 C10 110.15(18) . .
C9 Fe1 C3 118.7(2) . .
C8 Fe1 C3 107.8(2) . .
C4 Fe1 C3 39.91(18) . .
C5 Fe1 C3 66.86(18) . .
C10 Fe1 C3 153.1(2) . .
C9 Fe1 C7 68.2(2) . .
C8 Fe1 C7 40.5(2) . .
C4 Fe1 C7 163.97(19) . .
C5 Fe1 C7 154.32(19) . .
C10 Fe1 C7 67.2(2) . .
C3 Fe1 C7 127.5(2) . .
C9 Fe1 C1 165.61(19) . .
C8 Fe1 C1 153.5(2) . .
C4 Fe1 C1 66.77(17) . .
C5 Fe1 C1 39.53(16) . .
C10 Fe1 C1 129.98(17) . .
C3 Fe1 C1 65.92(17) . .
C7 Fe1 C1 121.19(19) . .
C9 Fe1 C2 152.29(19) . .
C8 Fe1 C2 119.39(19) . .
C4 Fe1 C2 66.81(19) . .
C5 Fe1 C2 66.60(17) . .
C10 Fe1 C2 166.47(18) . .
C3 Fe1 C2 39.28(17) . .
C7 Fe1 C2 109.60(19) . .
C1 Fe1 C2 39.26(15) . .
C9 Fe1 C6 66.5(2) . .
C8 Fe1 C6 66.2(2) . .
C4 Fe1 C6 154.64(19) . .
C5 Fe1 C6 122.48(18) . .
C10 Fe1 C6 39.20(19) . .
C3 Fe1 C6 165.16(19) . .
C7 Fe1 C6 39.20(18) . .
C1 Fe1 C6 112.86(17) . .
C2 Fe1 C6 130.26(18) . .
C17 Fe2 C21 123.4(2) . .
C17 Fe2 C16 40.31(18) . .
C21 Fe2 C16 105.9(2) . .
C17 Fe2 C18 40.45(17) . .
C21 Fe2 C18 160.9(2) . .
C16 Fe2 C18 68.09(18) . .
C17 Fe2 C22 105.0(2) . .
C21 Fe2 C22 39.7(2) . .
C16 Fe2 C22 116.3(2) . .
C18 Fe2 C22 125.2(2) . .
C17 Fe2 C20 162.8(2) . .
C21 Fe2 C20 41.4(2) . .
C16 Fe2 C20 127.1(2) . .
C18 Fe2 C20 156.3(2) . .
C22 Fe2 C20 68.1(2) . .
C17 Fe2 C15 67.69(19) . .
C21 Fe2 C15 120.1(2) . .
C16 Fe2 C15 40.43(17) . .
C18 Fe2 C15 67.88(18) . .
C22 Fe2 C15 151.80(19) . .
C20 Fe2 C15 110.5(2) . .
C17 Fe2 C23 117.96(19) . .
C21 Fe2 C23 66.8(2) . .
C16 Fe2 C23 150.38(19) . .
C18 Fe2 C23 108.96(19) . .
C22 Fe2 C23 39.55(19) . .
C20 Fe2 C23 67.5(2) . .
C15 Fe2 C23 168.09(18) . .
C17 Fe2 C14 67.68(17) . .
C21 Fe2 C14 156.0(2) . .
C16 Fe2 C14 67.81(17) . .
C18 Fe2 C14 40.39(17) . .
C22 Fe2 C14 164.2(2) . .
C20 Fe2 C14 122.83(19) . .
C15 Fe2 C14 40.14(16) . .
C23 Fe2 C14 130.17(18) . .
C17 Fe2 C19 153.3(2) . .
C21 Fe2 C19 67.5(2) . .
C16 Fe2 C19 166.41(19) . .
C18 Fe2 C19 122.07(18) . .
C22 Fe2 C19 66.8(2) . .
C20 Fe2 C19 40.15(19) . .
C15 Fe2 C19 131.46(19) . .
C23 Fe2 C19 39.54(19) . .
C14 Fe2 C19 113.12(17) . .
S3 Ni1 S6 178.23(5) . .
S3 Ni1 S5 86.92(5) . .
S6 Ni1 S5 92.64(6) . .
S3 Ni1 S4 92.29(5) . .
S6 Ni1 S4 88.16(6) . .
S5 Ni1 S4 179.18(5) . .
S7 Ni2 S7 180.000(1) 2_777 .
S7 Ni2 S8 92.82(4) 2_777 2_777
S7 Ni2 S8 87.18(4) . 2_777
S7 Ni2 S8 87.18(4) 2_777 .
S7 Ni2 S8 92.82(4) . .
S8 Ni2 S8 180.00(5) 2_777 .
C6 S1 C11 105.1(3) . .
C19 S2 C24 103.8(3) . .
C27 S3 Ni1 103.69(16) . .
C28 S4 Ni1 103.45(16) . .
C29 S5 Ni1 103.3(2) . .
C30 S6 Ni1 103.0(2) . .
C35 S7 Ni2 103.03(14) . .
C36 S8 Ni2 102.82(14) . .

loop_
_geom_bond_atom_site_label_1
_geom_bond_atom_site_label_2
_geom_bond_distance
_geom_bond_site_symmetry_2
C1 C5 1.414(6) .
C1 C2 1.419(6) .
C1 C1 1.473(8) 2_756
C1 Fe1 2.109(4) .
C2 C3 1.413(6) .
C2 Fe1 2.114(4) .
C2 H2 1.0000 .
C3 C4 1.416(7) .
C3 Fe1 2.091(5) .
C3 H3 1.0000 .
C4 C5 1.425(6) .
C4 Fe1 2.058(5) .
C4 H4 1.0000 .
C5 Fe1 2.071(4) .
C5 H5 1.0000 .
C6 C10 1.424(7) .
C6 C7 1.428(7) .
C6 S1 1.739(6) .
C6 Fe1 2.160(5) .
C7 C8 1.432(8) .
C7 Fe1 2.093(5) .
C7 H7 1.0000 .
C8 C9 1.412(7) .
C8 Fe1 2.037(5) .
C8 H8 1.0000 .
C9 C10 1.417(7) .
C9 Fe1 2.036(5) .
C9 H9 1.0000 .
C10 Fe1 2.079(4) .
C10 H10 1.0000 .
C11 C13 1.512(8) .
C11 C12 1.546(9) .
C11 S1 1.811(6) .
C11 H11 1.0000 .
C12 H12A 0.9800 .
C12 H12B 0.9800 .
C12 H12C 0.9800 .
C13 H13A 0.9800 .
C13 H13B 0.9800 .
C13 H13C 0.9800 .
C14 C15 1.429(6) .
C14 C18 1.433(6) .
C14 C14 1.447(8) 2_567
C14 Fe2 2.096(4) .
C15 C16 1.423(6) .
C15 Fe2 2.068(4) .
C15 H15 1.0000 .
C16 C17 1.408(6) .
C16 Fe2 2.049(4) .
C16 H16 1.0000 .
C17 C18 1.414(6) .
C17 Fe2 2.037(5) .
C17 H17 1.0000 .
C18 Fe2 2.054(5) .
C18 H18 1.0000 .
C19 C23 1.415(7) .
C19 C20 1.430(7) .
C19 S2 1.746(5) .
C19 Fe2 2.108(5) .
C20 C21 1.447(7) .
C20 Fe2 2.055(5) .
C20 H20 1.0000 .
C21 C22 1.389(7) .
C21 Fe2 2.038(5) .
C21 H21 1.0000 .
C22 C23 1.396(7) .
C22 Fe2 2.054(5) .
C22 H22 1.0000 .
C23 Fe2 2.072(4) .
C23 H23 1.0000 .
C24 C26 1.528(9) .
C24 C25 1.537(8) .
C24 S2 1.799(6) .
C24 H24 1.0000 .
C25 H25A 0.9800 .
C25 H25B 0.9800 .
C25 H25C 0.9800 .
C26 H26A 0.9800 .
C26 H26B 0.9800 .
C26 H26C 0.9800 .
C27 C28 1.369(6) .
C27 C31 1.435(6) .
C27 S3 1.711(4) .
C28 C32 1.436(7) .
C28 S4 1.711(4) .
C29 C30 1.361(9) .
C29 C33 1.412(9) .
C29 S5 1.729(6) .
C30 C34 1.444(8) .
C30 S6 1.709(7) .
C31 N1 1.128(6) .
C32 N2 1.146(6) .
C33 N3 1.180(8) .
C34 N4 1.138(7) .
C35 C36 1.364(5) .
C35 C37 1.435(6) .
C35 S7 1.706(4) .
C36 C38 1.436(5) .
C36 S8 1.711(4) .
C37 N5 1.139(5) .
C38 N6 1.141(5) .
Ni1 S3 2.1384(12) .
Ni1 S6 2.1473(14) .
Ni1 S5 2.1484(14) .
Ni1 S4 2.1529(14) .
Ni2 S7 2.1417(10) 2_777
Ni2 S7 2.1418(10) .
Ni2 S8 2.1474(10) 2_777
Ni2 S8 2.1474(10) .
